data_7228926
loop_
_publ_author_name
'Vapaavuori, Jaana'
'Siiskonen, Antti'
'Dichiarante, Valentina'
'Forni, Alessandra'
'Saccone, Marco'
'Pilati, Tullio'
'Pellerin, Christian'
'Shishido, Atsushi'
'Metrangolo, Pierangelo'
'Priimagi, Arri'

_publ_section_title
;
 Supramolecular control of liquid crystals by doping with halogen-bonding
 dyes
;
_journal_issue 64
_journal_name_full 'RSC Adv.'
_journal_page_first 40237
_journal_paper_doi 10.1039/C7RA06397K
_journal_volume 7
_journal_year 2017
_chemical_formula_moiety 'C14 H10 F4 I N3, C18 H19 N'
_chemical_formula_sum 'C32 H29 F4 I N4'
_chemical_formula_weight 672.49
_chemical_name_systematic
; 
 ? 
;
_space_group_IT_number 2
_symmetry_cell_setting triclinic
_symmetry_Int_Tables_number 2
_symmetry_space_group_name_Hall '-P 1'
_symmetry_space_group_name_H-M 'P -1'
_atom_sites_solution_hydrogens geom
_atom_sites_solution_primary direct
_atom_sites_solution_secondary difmap
_audit_creation_method SHELXL-97
_audit_update_record
;
2017-02-28 deposited with the CCDC.
2017-08-11 downloaded from the CCDC.
;
_cell_angle_alpha 77.627(10)
_cell_angle_beta 89.947(12)
_cell_angle_gamma 79.950(10)
_cell_formula_units_Z 2
_cell_length_a 9.1034(12)
_cell_length_b 10.3247(15)
_cell_length_c 15.994(2)
_cell_measurement_reflns_used 9954
_cell_measurement_temperature 103(2)
_cell_measurement_theta_max 23.43
_cell_measurement_theta_min 2.61
_cell_volume 1444.8(3)
_computing_cell_refinement 'Bruker SAINT'
_computing_data_collection 'Bruker APEX2'
_computing_data_reduction 'Bruker SAINT'
_computing_molecular_graphics
;
ORTEP-3 (Farrugia, L.J. (1997) Jour. Appl. Cryst. 30, 565)
Mercury (Macrae, C. F., Edgington, P. R., McCabe, P., Pidcock, E., 
Shields, G. P., Taylor, R., Towler, M. & van de Streek, J. (2006). 
J. Appl. Cryst. 39, 453-457
;
_computing_publication_material ShelX-97
_computing_structure_refinement
;
SHELXL-97, (Sheldrick, G. M. (2008). Acta Cryst. A64, 112-122
;
_computing_structure_solution
;
SHELXS (Sheldrick, G. M. (2008). Acta Cryst. A64, 112-122)
;
_diffrn_ambient_temperature 103(2)
_diffrn_measured_fraction_theta_full 0.992
_diffrn_measured_fraction_theta_max 0.992
_diffrn_measurement_device_type 'Bruker APEX-II CCD'
_diffrn_measurement_method '\f and \w scans'
_diffrn_radiation_monochromator graphite
_diffrn_radiation_source 'fine-focus sealed tube'
_diffrn_radiation_type MoK\a
_diffrn_radiation_wavelength 0.71073
_diffrn_reflns_av_R_equivalents 0.0472
_diffrn_reflns_av_sigmaI/netI 0.0419
_diffrn_reflns_limit_h_max 10
_diffrn_reflns_limit_h_min -12
_diffrn_reflns_limit_k_max 13
_diffrn_reflns_limit_k_min -13
_diffrn_reflns_limit_l_max 21
_diffrn_reflns_limit_l_min -21
_diffrn_reflns_number 42909
_diffrn_reflns_theta_full 28.28
_diffrn_reflns_theta_max 28.28
_diffrn_reflns_theta_min 2.05
_diffrn_standards_decay_% 0.00
_exptl_absorpt_coefficient_mu 1.163
_exptl_absorpt_correction_T_max 0.9011
_exptl_absorpt_correction_T_min 0.8313
_exptl_absorpt_correction_type multi-scan
_exptl_absorpt_process_details 'Bruker (2001). SADABS. Bruker AXS Inc., Madison, Wisconsin, USA.'
_exptl_crystal_colour orange
_exptl_crystal_density_diffrn 1.546
_exptl_crystal_density_method 'not measured'
_exptl_crystal_description wedge
_exptl_crystal_F_000 676
_exptl_crystal_size_max 0.12
_exptl_crystal_size_mid 0.09
_exptl_crystal_size_min 0.02
_refine_diff_density_max 1.343
_refine_diff_density_min -1.156
_refine_diff_density_rms 0.107
_refine_ls_extinction_method none
_refine_ls_goodness_of_fit_ref 1.037
_refine_ls_hydrogen_treatment noref
_refine_ls_matrix_type full
_refine_ls_number_parameters 604
_refine_ls_number_reflns 7120
_refine_ls_number_restraints 1241
_refine_ls_restrained_S_all 1.001
_refine_ls_R_factor_all 0.0679
_refine_ls_R_factor_gt 0.0487
_refine_ls_shift/su_max 0.000
_refine_ls_shift/su_mean 0.000
_refine_ls_structure_factor_coef Fsqd
_refine_ls_weighting_details 'w=1/[\s^2^(Fo^2^)+(0.0486P)^2^+3.9656P] where P=(Fo^2^+2Fc^2^)/3'
_refine_ls_weighting_scheme calc
_refine_ls_wR_factor_gt 0.1087
_refine_ls_wR_factor_ref 0.1182
_reflns_number_gt 5749
_reflns_number_total 7120
_reflns_threshold_expression 'I > 2\s(I)'
_cod_data_source_file c7ra06397k2.cif
_cod_data_source_block vd94
_cod_depositor_comments
;
The following automatic conversions were performed:

'_symmetry_cell_setting' value 'Triclinic' changed to 'triclinic'
according to
/home/data/users/saulius/crontab/automatic-downloads/rss-feeds/RSC/lib/dictionaries/cif_core.dic
dictionary named 'cif_core.dic' version 2.4.2 from 2011-04-26.

Automatic conversion script
Id: cif_fix_values 4973 2017-02-22 13:04:09Z antanas 
;
_cod_database_code 7228926

loop_
_symmetry_equiv_pos_as_xyz
'x, y, z'
'-x, -y, -z'

loop_
_atom_site_label
_atom_site_type_symbol
_atom_site_fract_x
_atom_site_fract_y
_atom_site_fract_z
_atom_site_U_iso_or_equiv
_atom_site_adp_type
_atom_site_occupancy
_atom_site_symmetry_multiplicity
_atom_site_calc_flag
_atom_site_refinement_flags
_atom_site_disorder_assembly
_atom_site_disorder_group
I1 I 0.23352(3) 0.39911(3) 0.048567(16) 0.03427(9) Uani 1 1 d D . .
F1A F 0.4986(9) 0.3456(13) -0.2445(6) 0.0474(14) Uani 0.50 1 d PDU A 1
F2A F 0.4810(13) 0.4110(17) -0.0916(7) 0.0439(17) Uani 0.50 1 d PDU A 1
F3A F 0.0316(9) 0.2072(14) -0.2089(6) 0.0587(16) Uani 0.50 1 d PDU A 1
F4A F 0.0140(14) 0.272(2) -0.0597(6) 0.0477(15) Uani 0.50 1 d PDU A 1
N1A N 0.2717(8) 0.2503(7) -0.3162(4) 0.0366(10) Uani 0.50 1 d PDU A 1
N2A N 0.2165(7) 0.1576(6) -0.3301(4) 0.0296(10) Uani 0.50 1 d PDU A 1
N3A N 0.2341(11) 0.0488(15) -0.6574(5) 0.0287(15) Uani 0.50 1 d PDU A 1
C1A C 0.3761(11) 0.3291(14) -0.1988(6) 0.0300(14) Uani 0.50 1 d PDU A 1
C2A C 0.3675(15) 0.362(2) -0.1200(8) 0.0323(12) Uani 0.50 1 d PDU A 1
C3A C 0.246(2) 0.344(3) -0.0692(10) 0.0284(9) Uani 0.50 1 d PDU A 1
C4A C 0.1357(14) 0.2923(19) -0.1040(7) 0.0324(13) Uani 0.50 1 d PDU A 1
C5A C 0.1473(11) 0.2574(14) -0.1830(6) 0.0348(15) Uani 0.50 1 d PDU A 1
C6A C 0.2690(10) 0.2719(11) -0.2310(5) 0.0301(15) Uani 0.50 1 d PDU A 1
C7A C 0.2238(10) 0.1321(10) -0.4137(4) 0.0245(13) Uani 0.50 1 d PDU A 1
C8A C 0.2747(8) 0.2204(6) -0.4814(4) 0.0254(13) Uani 0.50 1 d PDU A 1
H8A H 0.3067 0.2991 -0.4720 0.031 Uiso 0.50 1 calc PR A 1
C9A C 0.2784(8) 0.1930(7) -0.5620(4) 0.0266(14) Uani 0.50 1 d PDU A 1
H9A H 0.3110 0.2544 -0.6082 0.032 Uiso 0.50 1 calc PR A 1
C10A C 0.2341(12) 0.0743(15) -0.5771(5) 0.0248(12) Uani 0.50 1 d PDU A 1
C11A C 0.1888(7) -0.0152(6) -0.5059(4) 0.0229(13) Uani 0.50 1 d PDU A 1
H11A H 0.1601 -0.0962 -0.5135 0.028 Uiso 0.50 1 calc PR A 1
C12A C 0.1860(8) 0.0137(7) -0.4264(4) 0.0246(13) Uani 0.50 1 d PDU A 1
H12A H 0.1576 -0.0486 -0.3791 0.030 Uiso 0.50 1 calc PR A 1
C13A C 0.2891(12) 0.1349(9) -0.7288(5) 0.047(2) Uani 0.50 1 d PDU A 1
H13A H 0.2804 0.0998 -0.7805 0.070 Uiso 0.50 1 calc PR A 1
H13B H 0.3940 0.1377 -0.7172 0.070 Uiso 0.50 1 calc PR A 1
H13C H 0.2302 0.2261 -0.7375 0.070 Uiso 0.50 1 calc PR A 1
C14A C 0.1990(10) -0.0788(8) -0.6701(5) 0.0350(17) Uani 0.50 1 d PDU A 1
H14A H 0.2042 -0.0809 -0.7310 0.052 Uiso 0.50 1 calc PR A 1
H14B H 0.0981 -0.0872 -0.6510 0.052 Uiso 0.50 1 calc PR A 1
H14C H 0.2712 -0.1539 -0.6369 0.052 Uiso 0.50 1 calc PR A 1
F1B F 0.4503(9) 0.3341(13) -0.2539(6) 0.0474(14) Uani 0.50 1 d PDU A 2
F2B F 0.4526(13) 0.4190(17) -0.1101(7) 0.0439(17) Uani 0.50 1 d PDU A 2
F3B F -0.0086(9) 0.1952(14) -0.1871(6) 0.0587(16) Uani 0.50 1 d PDU A 2
F4B F 0.0020(14) 0.265(2) -0.0357(7) 0.0477(15) Uani 0.50 1 d PDU A 2
N1B N 0.1902(7) 0.2124(7) -0.2989(4) 0.0366(10) Uani 0.50 1 d PDU A 2
N2B N 0.3037(7) 0.1700(7) -0.3313(4) 0.0296(10) Uani 0.50 1 d PDU A 2
N3B N 0.2738(11) 0.0421(15) -0.6545(5) 0.0287(15) Uani 0.50 1 d PDU A 2
C1B C 0.3386(11) 0.3112(14) -0.2005(6) 0.0300(14) Uani 0.50 1 d PDU A 2
C2B C 0.3410(15) 0.355(2) -0.1249(8) 0.0323(12) Uani 0.50 1 d PDU A 2
C3B C 0.230(2) 0.341(3) -0.0671(10) 0.0284(9) Uani 0.50 1 d PDU A 2
C4B C 0.1128(14) 0.2831(19) -0.0894(7) 0.0324(13) Uani 0.50 1 d PDU A 2
C5B C 0.1105(11) 0.2441(14) -0.1656(6) 0.0348(15) Uani 0.50 1 d PDU A 2
C6B C 0.2218(9) 0.2568(11) -0.2227(5) 0.0301(15) Uani 0.50 1 d PDU A 2
C7B C 0.2743(9) 0.1378(11) -0.4125(5) 0.0245(13) Uani 0.50 1 d PDU A 2
C8B C 0.4075(8) 0.1053(8) -0.4538(4) 0.0327(16) Uani 0.50 1 d PDU A 2
H8B H 0.5000 0.1063 -0.4267 0.039 Uiso 0.50 1 calc PR A 2
C9B C 0.4071(7) 0.0724(7) -0.5320(4) 0.0282(14) Uani 0.50 1 d PDU A 2
H9B H 0.4993 0.0464 -0.5569 0.034 Uiso 0.50 1 calc PR A 2
C10B C 0.2707(12) 0.0764(16) -0.5767(5) 0.0248(12) Uani 0.50 1 d PDU A 2
C11B C 0.1378(8) 0.1079(8) -0.5338(5) 0.0355(16) Uani 0.50 1 d PDU A 2
H11B H 0.0443 0.1075 -0.5600 0.043 Uiso 0.50 1 calc PR A 2
C12B C 0.1424(9) 0.1392(8) -0.4544(5) 0.0389(17) Uani 0.50 1 d PDU A 2
H12B H 0.0512 0.1625 -0.4278 0.047 Uiso 0.50 1 calc PR A 2
C13B C 0.4128(9) -0.0024(10) -0.6915(6) 0.045(2) Uani 0.50 1 d PDU A 2
H13D H 0.3926 -0.0213 -0.7475 0.068 Uiso 0.50 1 calc PR A 2
H13E H 0.4665 -0.0845 -0.6536 0.068 Uiso 0.50 1 calc PR A 2
H13F H 0.4739 0.0682 -0.6987 0.068 Uiso 0.50 1 calc PR A 2
C14B C 0.1345(10) 0.0602(10) -0.7045(6) 0.051(2) Uani 0.50 1 d PDU A 2
H14D H 0.1559 0.0319 -0.7586 0.077 Uiso 0.50 1 calc PR A 2
H14E H 0.0871 0.1554 -0.7165 0.077 Uiso 0.50 1 calc PR A 2
H14F H 0.0672 0.0055 -0.6719 0.077 Uiso 0.50 1 calc PR A 2
N4 N 0.2241(5) 0.4900(4) 0.2170(2) 0.0470(9) Uani 1 1 d DU . .
C27 C 0.2304(5) 0.5207(4) 0.2811(3) 0.0337(8) Uani 1 1 d DU . .
C15A C 0.1165(8) 0.6275(7) 0.4844(4) 0.0265(13) Uani 0.50 1 d PDU B 1
H15A H 0.0252 0.6598 0.5081 0.032 Uiso 0.50 1 calc PR B 1
C16A C 0.1136(8) 0.6019(7) 0.4036(4) 0.0253(13) Uani 0.50 1 d PDU B 1
H16A H 0.0206 0.6227 0.3724 0.030 Uiso 0.50 1 calc PR B 1
C17A C 0.233(4) 0.550(2) 0.3669(8) 0.0260(14) Uani 0.50 1 d PDU B 1
C18A C 0.3796(8) 0.5358(7) 0.4126(4) 0.0247(13) Uani 0.50 1 d PDU B 1
H18A H 0.4702 0.5098 0.3861 0.030 Uiso 0.50 1 calc PR B 1
C19A C 0.3823(7) 0.5610(7) 0.4944(4) 0.0224(13) Uani 0.50 1 d PDU B 1
H19A H 0.4748 0.5469 0.5253 0.027 Uiso 0.50 1 calc PR B 1
C20A C 0.2477(18) 0.6076(14) 0.5322(6) 0.0220(11) Uani 0.50 1 d PDU B 1
C21A C 0.2502(11) 0.6386(12) 0.6186(6) 0.0246(13) Uani 0.50 1 d PDU B 1
C22A C 0.1249(12) 0.6393(10) 0.6693(7) 0.0298(19) Uani 0.50 1 d PDU B 1
H22A H 0.0363 0.6185 0.6483 0.036 Uiso 0.50 1 calc PR B 1
C23A C 0.1275(14) 0.6698(11) 0.7494(7) 0.034(2) Uani 0.50 1 d PDU B 1
H23A H 0.0394 0.6719 0.7813 0.041 Uiso 0.50 1 calc PR B 1
C24A C 0.2539(11) 0.6972(11) 0.7844(6) 0.0366(19) Uani 0.50 1 d PDU B 1
C25A C 0.3813(10) 0.6900(8) 0.7363(5) 0.0366(16) Uani 0.50 1 d PDU B 1
H25A H 0.4715 0.7046 0.7596 0.044 Uiso 0.50 1 calc PR B 1
C26A C 0.3802(8) 0.6623(7) 0.6557(4) 0.0271(14) Uani 0.50 1 d PDU B 1
H26A H 0.4692 0.6590 0.6246 0.032 Uiso 0.50 1 calc PR B 1
C28A C 0.2526(16) 0.7350(8) 0.8716(6) 0.053(3) Uani 0.50 1 d PDU B 1
H28A H 0.1610 0.7140 0.9008 0.064 Uiso 0.50 1 calc PR B 1
H28B H 0.3395 0.6796 0.9072 0.064 Uiso 0.50 1 calc PR B 1
C29A C 0.2581(16) 0.8805(8) 0.8648(5) 0.060(3) Uani 0.50 1 d PDU B 1
H29A H 0.1873 0.9347 0.8182 0.072 Uiso 0.50 1 calc PR B 1
H29B H 0.3595 0.8961 0.8485 0.072 Uiso 0.50 1 calc PR B 1
C30A C 0.2213(13) 0.9301(9) 0.9450(5) 0.065(3) Uani 0.50 1 d PDU B 1
H30A H 0.2344 1.0253 0.9353 0.079 Uiso 0.50 1 calc PR B 1
H30B H 0.1147 0.9277 0.9563 0.079 Uiso 0.50 1 calc PR B 1
C31A C 0.3128(15) 0.8521(11) 1.0229(5) 0.084(3) Uani 0.50 1 d PDU B 1
H31A H 0.4201 0.8449 1.0102 0.101 Uiso 0.50 1 calc PR B 1
H31B H 0.2900 0.7598 1.0380 0.101 Uiso 0.50 1 calc PR B 1
C32A C 0.2820(16) 0.9186(15) 1.0977(6) 0.093(4) Uani 0.50 1 d PDU B 1
H32A H 0.3402 0.8631 1.1483 0.140 Uiso 0.50 1 calc PR B 1
H32B H 0.1754 0.9281 1.1093 0.140 Uiso 0.50 1 calc PR B 1
H32C H 0.3104 1.0078 1.0842 0.140 Uiso 0.50 1 calc PR B 1
C15B C 0.2518(8) 0.7116(7) 0.4469(4) 0.0256(13) Uani 0.50 1 d PDU B 2
H15B H 0.2684 0.7984 0.4510 0.031 Uiso 0.50 1 calc PR B 2
C16B C 0.2519(8) 0.6791(7) 0.3670(4) 0.0277(14) Uani 0.50 1 d PDU B 2
H16B H 0.2626 0.7446 0.3168 0.033 Uiso 0.50 1 calc PR B 2
C17B C 0.237(4) 0.558(2) 0.3617(8) 0.0260(14) Uani 0.50 1 d PDU B 2
C18B C 0.2030(8) 0.4585(7) 0.4351(4) 0.0265(14) Uani 0.50 1 d PDU B 2
H18B H 0.1821 0.3740 0.4289 0.032 Uiso 0.50 1 calc PR B 2
C19B C 0.2027(8) 0.4927(6) 0.5138(4) 0.0245(13) Uani 0.50 1 d PDU B 2
H19B H 0.1851 0.4294 0.5637 0.029 Uiso 0.50 1 calc PR B 2
C20B C 0.2281(19) 0.6208(13) 0.5209(6) 0.0220(11) Uani 0.50 1 d PDU B 2
C21B C 0.2229(12) 0.6571(12) 0.6058(6) 0.0246(13) Uani 0.50 1 d PDU B 2
C22B C 0.1432(12) 0.5927(8) 0.6720(6) 0.0236(17) Uani 0.50 1 d PDU B 2
H22B H 0.0932 0.5233 0.6626 0.028 Uiso 0.50 1 calc PR B 2
C23B C 0.1354(14) 0.6278(10) 0.7510(7) 0.0293(19) Uani 0.50 1 d PDU B 2
H23B H 0.0800 0.5826 0.7948 0.035 Uiso 0.50 1 calc PR B 2
C24B C 0.2071(10) 0.7272(10) 0.7668(5) 0.0290(17) Uani 0.50 1 d PDU B 2
C25B C 0.2906(9) 0.7914(8) 0.7018(5) 0.0335(16) Uani 0.50 1 d PDU B 2
H25B H 0.3424 0.8590 0.7122 0.040 Uiso 0.50 1 calc PR B 2
C26B C 0.2977(8) 0.7566(8) 0.6230(4) 0.0288(14) Uani 0.50 1 d PDU B 2
H26B H 0.3544 0.8009 0.5796 0.035 Uiso 0.50 1 calc PR B 2
C28B C 0.1910(10) 0.7697(10) 0.8511(5) 0.037(2) Uani 0.50 1 d PDU B 2
H28C H 0.1014 0.8412 0.8457 0.044 Uiso 0.50 1 calc PR B 2
H28D H 0.1706 0.6917 0.8947 0.044 Uiso 0.50 1 calc PR B 2
C29B C 0.3174(11) 0.8206(14) 0.8855(6) 0.066(3) Uani 0.50 1 d PDU B 2
H29C H 0.3395 0.8993 0.8432 0.079 Uiso 0.50 1 calc PR B 2
H29D H 0.4076 0.7494 0.8936 0.079 Uiso 0.50 1 calc PR B 2
C30B C 0.2825(14) 0.8607(14) 0.9691(5) 0.068(3) Uani 0.50 1 d PDU B 2
H30C H 0.1777 0.9082 0.9661 0.082 Uiso 0.50 1 calc PR B 2
H30D H 0.2916 0.7782 1.0151 0.082 Uiso 0.50 1 calc PR B 2
C31B C 0.3817(14) 0.9494(12) 0.9923(6) 0.072(3) Uani 0.50 1 d PDU B 2
H31C H 0.3638 1.0367 0.9502 0.087 Uiso 0.50 1 calc PR B 2
H31D H 0.4872 0.9069 0.9889 0.087 Uiso 0.50 1 calc PR B 2
C32B C 0.3564(14) 0.9747(12) 1.0806(6) 0.063(3) Uani 0.50 1 d PDU B 2
H32D H 0.4224 1.0347 1.0924 0.095 Uiso 0.50 1 calc PR B 2
H32E H 0.3780 0.8890 1.1228 0.095 Uiso 0.50 1 calc PR B 2
H32F H 0.2522 1.0170 1.0844 0.095 Uiso 0.50 1 calc PR B 2

loop_
_atom_site_aniso_label
_atom_site_aniso_U_11
_atom_site_aniso_U_22
_atom_site_aniso_U_33
_atom_site_aniso_U_23
_atom_site_aniso_U_13
_atom_site_aniso_U_12
I1 0.03942(15) 0.04278(16) 0.02306(12) -0.01408(10) 0.00291(9) -0.00540(10)
F1A 0.049(5) 0.071(3) 0.038(2) -0.0262(18) 0.022(3) -0.035(4)
F2A 0.038(4) 0.074(2) 0.032(4) -0.024(3) 0.002(3) -0.029(3)
F3A 0.037(4) 0.094(3) 0.069(5) -0.051(4) 0.013(3) -0.033(3)
F4A 0.043(2) 0.078(3) 0.036(5) -0.026(5) 0.026(3) -0.0314(18)
N1A 0.034(3) 0.045(3) 0.035(2) -0.013(2) 0.011(2) -0.013(2)
N2A 0.026(2) 0.031(2) 0.034(2) -0.0153(17) 0.015(2) -0.001(2)
N3A 0.038(4) 0.0244(19) 0.0244(16) -0.0080(14) -0.001(2) -0.005(3)
C1A 0.029(4) 0.040(3) 0.029(2) -0.0115(19) 0.008(2) -0.022(3)
C2A 0.035(4) 0.038(2) 0.027(2) -0.0125(17) 0.001(2) -0.012(3)
C3A 0.035(3) 0.029(2) 0.0245(17) -0.0096(16) 0.0016(17) -0.007(3)
C4A 0.031(3) 0.043(3) 0.029(3) -0.012(3) 0.013(2) -0.017(2)
C5A 0.031(4) 0.045(3) 0.039(3) -0.018(3) 0.007(3) -0.025(3)
C6A 0.025(4) 0.044(3) 0.028(2) -0.015(2) 0.007(2) -0.014(3)
C7A 0.028(4) 0.0222(19) 0.0256(18) -0.0086(15) 0.006(2) -0.006(3)
C8A 0.034(3) 0.021(3) 0.026(3) -0.012(2) 0.006(3) -0.007(3)
C9A 0.034(3) 0.024(3) 0.025(3) -0.008(3) 0.005(3) -0.011(3)
C10A 0.032(4) 0.0192(17) 0.0245(17) -0.0059(13) 0.003(2) -0.006(3)
C11A 0.025(3) 0.023(3) 0.024(3) -0.007(2) 0.000(2) -0.008(2)
C12A 0.024(3) 0.027(3) 0.025(3) -0.006(3) 0.003(2) -0.009(3)
C13A 0.083(6) 0.041(5) 0.026(4) -0.014(3) 0.011(4) -0.026(4)
C14A 0.047(4) 0.040(4) 0.027(4) -0.017(3) 0.003(3) -0.019(4)
F1B 0.049(5) 0.071(3) 0.038(2) -0.0262(18) 0.022(3) -0.035(4)
F2B 0.038(4) 0.074(2) 0.032(4) -0.024(3) 0.002(3) -0.029(3)
F3B 0.037(4) 0.094(3) 0.069(5) -0.051(4) 0.013(3) -0.033(3)
F4B 0.043(2) 0.078(3) 0.036(5) -0.026(5) 0.026(3) -0.0314(18)
N1B 0.034(3) 0.045(3) 0.035(2) -0.013(2) 0.011(2) -0.013(2)
N2B 0.026(2) 0.031(2) 0.034(2) -0.0153(17) 0.015(2) -0.001(2)
N3B 0.038(4) 0.0244(19) 0.0244(16) -0.0080(14) -0.001(2) -0.005(3)
C1B 0.029(4) 0.040(3) 0.029(2) -0.0115(19) 0.008(2) -0.022(3)
C2B 0.035(4) 0.038(2) 0.027(2) -0.0125(17) 0.001(2) -0.012(3)
C3B 0.035(3) 0.029(2) 0.0245(17) -0.0096(16) 0.0016(17) -0.007(3)
C4B 0.031(3) 0.043(3) 0.029(3) -0.012(3) 0.013(2) -0.017(2)
C5B 0.031(4) 0.045(3) 0.039(3) -0.018(3) 0.007(3) -0.025(3)
C6B 0.025(4) 0.044(3) 0.028(2) -0.015(2) 0.007(2) -0.014(3)
C7B 0.028(4) 0.0222(19) 0.0256(18) -0.0086(15) 0.006(2) -0.006(3)
C8B 0.041(4) 0.029(3) 0.031(4) -0.012(3) 0.005(3) -0.004(3)
C9B 0.028(3) 0.031(3) 0.029(3) -0.011(3) 0.006(3) -0.009(3)
C10B 0.032(4) 0.0192(17) 0.0245(17) -0.0059(13) 0.003(2) -0.006(3)
C11B 0.033(4) 0.029(3) 0.045(4) -0.009(3) 0.006(3) -0.005(3)
C12B 0.042(4) 0.032(4) 0.044(4) -0.010(3) 0.018(3) -0.006(3)
C13B 0.052(5) 0.056(5) 0.040(5) -0.029(4) 0.014(4) -0.020(4)
C14B 0.058(6) 0.048(5) 0.045(5) -0.017(4) -0.023(4) 0.009(4)
N4 0.057(2) 0.057(2) 0.0289(19) -0.0168(17) 0.0043(16) -0.0078(19)
C27 0.038(2) 0.034(2) 0.030(2) -0.0082(16) 0.0059(16) -0.0062(16)
C15A 0.024(3) 0.026(3) 0.031(3) -0.007(3) 0.005(3) -0.006(3)
C16A 0.025(3) 0.023(3) 0.028(3) -0.006(3) 0.000(2) -0.006(2)
C17A 0.032(2) 0.025(2) 0.0213(19) -0.0059(18) 0.007(2) -0.006(2)
C18A 0.032(3) 0.023(3) 0.019(3) -0.006(2) 0.008(3) -0.004(3)
C19A 0.021(3) 0.024(3) 0.023(3) -0.007(2) 0.000(2) -0.005(2)
C20A 0.025(3) 0.019(2) 0.023(2) -0.0054(19) 0.0048(19) -0.0063(18)
C21A 0.030(3) 0.022(3) 0.025(2) -0.008(2) 0.004(2) -0.007(2)
C22A 0.036(3) 0.028(5) 0.029(3) -0.010(4) 0.010(3) -0.012(4)
C23A 0.046(3) 0.032(5) 0.029(3) -0.011(4) 0.013(3) -0.014(4)
C24A 0.056(4) 0.035(4) 0.023(3) -0.009(3) 0.006(3) -0.017(3)
C25A 0.054(4) 0.033(4) 0.027(3) -0.011(3) -0.001(3) -0.012(3)
C26A 0.032(3) 0.025(3) 0.026(3) -0.007(3) 0.001(3) -0.008(3)
C28A 0.087(6) 0.060(6) 0.027(4) -0.021(4) 0.009(4) -0.036(5)
C29A 0.108(6) 0.051(5) 0.029(4) -0.021(4) -0.002(4) -0.018(5)
C30A 0.091(7) 0.054(6) 0.053(6) -0.008(5) 0.008(5) -0.022(5)
C31A 0.106(7) 0.103(7) 0.058(6) -0.024(6) 0.012(6) -0.052(6)
C32A 0.119(10) 0.147(11) 0.058(7) -0.072(7) 0.045(7) -0.084(9)
C15B 0.033(3) 0.022(3) 0.026(3) -0.008(3) 0.007(3) -0.010(3)
C16B 0.032(3) 0.031(3) 0.022(3) -0.006(3) 0.007(3) -0.009(3)
C17B 0.032(2) 0.025(2) 0.0213(19) -0.0059(18) 0.007(2) -0.006(2)
C18B 0.029(3) 0.024(3) 0.030(3) -0.011(3) 0.003(3) -0.009(3)
C19B 0.029(3) 0.017(3) 0.027(3) -0.005(2) 0.001(3) -0.003(2)
C20B 0.025(3) 0.019(2) 0.023(2) -0.0054(19) 0.0048(19) -0.0063(18)
C21B 0.030(3) 0.022(3) 0.025(2) -0.008(2) 0.004(2) -0.007(2)
C22B 0.031(3) 0.018(4) 0.025(3) -0.007(3) 0.004(2) -0.009(3)
C23B 0.042(3) 0.024(5) 0.027(3) -0.011(3) 0.007(3) -0.014(4)
C24B 0.041(4) 0.033(4) 0.017(3) -0.008(3) 0.001(3) -0.013(3)
C25B 0.047(4) 0.033(4) 0.027(3) -0.012(3) 0.003(3) -0.021(3)
C26B 0.034(3) 0.030(3) 0.025(3) -0.003(3) 0.004(3) -0.016(3)
C28B 0.052(5) 0.045(4) 0.020(4) -0.012(3) 0.005(3) -0.023(4)
C29B 0.078(6) 0.092(6) 0.040(5) -0.024(5) 0.004(4) -0.042(5)
C30B 0.098(6) 0.100(6) 0.028(4) -0.027(5) 0.015(4) -0.061(5)
C31B 0.094(7) 0.078(6) 0.058(6) -0.020(5) 0.035(5) -0.042(6)
C32B 0.086(8) 0.074(7) 0.047(6) -0.033(5) 0.001(5) -0.038(6)

loop_
_atom_type_symbol
_atom_type_description
_atom_type_scat_dispersion_real
_atom_type_scat_dispersion_imag
_atom_type_scat_source
C C 0.0033 0.0016 'International Tables Vol C Tables 4.2.6.8 and 6.1.1.4'
H H 0.0000 0.0000 'International Tables Vol C Tables 4.2.6.8 and 6.1.1.4'
N N 0.0061 0.0033 'International Tables Vol C Tables 4.2.6.8 and 6.1.1.4'
F F 0.0171 0.0103 'International Tables Vol C Tables 4.2.6.8 and 6.1.1.4'
I I -0.4742 1.8119 'International Tables Vol C Tables 4.2.6.8 and 6.1.1.4'

loop_
_geom_angle_atom_site_label_1
_geom_angle_atom_site_label_2
_geom_angle_atom_site_label_3
_geom_angle
C3B I1 C3A 4.5(4)
N2A N1A C6A 117.9(6)
N1A N2A C7A 118.3(6)
C10A N3A C13A 121.6(8)
C10A N3A C14A 120.0(9)
C13A N3A C14A 117.7(6)
F1A C1A C2A 118.9(6)
F1A C1A C6A 118.3(6)
C2A C1A C6A 122.7(6)
F2A C2A C1A 118.7(7)
F2A C2A C3A 119.7(7)
C1A C2A C3A 121.6(6)
C2A C3A C4A 115.2(5)
C2A C3A I1 120.9(5)
C4A C3A I1 123.9(5)
F4A C4A C5A 117.9(7)
F4A C4A C3A 119.6(7)
C5A C4A C3A 122.5(6)
F3A C5A C6A 122.2(6)
F3A C5A C4A 116.3(7)
C6A C5A C4A 121.5(6)
C5A C6A C1A 116.3(6)
C5A C6A N1A 120.7(6)
C1A C6A N1A 122.1(6)
C12A C7A C8A 120.1(5)
C12A C7A N2A 118.5(7)
C8A C7A N2A 121.3(7)
C9A C8A C7A 119.6(6)
C9A C8A H8A 120.2
C7A C8A H8A 120.2
C8A C9A C10A 121.1(6)
C8A C9A H9A 119.4
C10A C9A H9A 119.4
N3A C10A C11A 121.5(9)
N3A C10A C9A 121.2(9)
C11A C10A C9A 117.3(5)
C12A C11A C10A 120.7(6)
C12A C11A H11A 119.7
C10A C11A H11A 119.7
C11A C12A C7A 121.0(6)
C11A C12A H12A 119.5
C7A C12A H12A 119.5
N3A C13A H13A 109.5
N3A C13A H13B 109.5
H13A C13A H13B 109.5
N3A C13A H13C 109.5
H13A C13A H13C 109.5
H13B C13A H13C 109.5
N3A C14A H14A 109.5
N3A C14A H14B 109.5
H14A C14A H14B 109.5
N3A C14A H14C 109.5
H14A C14A H14C 109.5
H14B C14A H14C 109.5
N2B N1B C6B 111.5(6)
N1B N2B C7B 112.2(6)
C10B N3B C13B 121.3(8)
C10B N3B C14B 119.6(8)
C13B N3B C14B 118.9(6)
F1B C1B C6B 121.8(6)
F1B C1B C2B 116.9(6)
C6B C1B C2B 121.1(6)
F2B C2B C3B 119.9(7)
F2B C2B C1B 118.4(7)
C3B C2B C1B 121.7(6)
C2B C3B C4B 116.8(5)
C2B C3B I1 122.8(5)
C4B C3B I1 120.5(5)
F4B C4B C5B 119.7(7)
F4B C4B C3B 119.7(7)
C5B C4B C3B 120.5(6)
F3B C5B C4B 118.8(7)
F3B C5B C6B 118.4(6)
C4B C5B C6B 122.8(6)
C1B C6B C5B 117.1(6)
C1B C6B N1B 131.1(7)
C5B C6B N1B 111.7(6)
C12B C7B C8B 117.8(6)
C12B C7B N2B 131.1(7)
C8B C7B N2B 111.1(6)
C9B C8B C7B 121.5(6)
C9B C8B H8B 119.3
C7B C8B H8B 119.3
C8B C9B C10B 121.0(6)
C8B C9B H9B 119.5
C10B C9B H9B 119.5
N3B C10B C11B 123.5(7)
N3B C10B C9B 119.7(8)
C11B C10B C9B 116.7(6)
C12B C11B C10B 120.7(7)
C12B C11B H11B 119.7
C10B C11B H11B 119.7
C7B C12B C11B 122.3(7)
C7B C12B H12B 118.9
C11B C12B H12B 118.9
N3B C13B H13D 109.5
N3B C13B H13E 109.5
H13D C13B H13E 109.5
N3B C13B H13F 109.5
H13D C13B H13F 109.5
H13E C13B H13F 109.5
N3B C14B H14D 109.5
N3B C14B H14E 109.5
H14D C14B H14E 109.5
N3B C14B H14F 109.5
H14D C14B H14F 109.5
H14E C14B H14F 109.5
N4 C27 C17B 179.4(18)
N4 C27 C17A 175.1(15)
C17B C27 C17A 4(3)
C16A C15A C20A 122.1(7)
C16A C15A H15A 118.9
C20A C15A H15A 118.9
C17A C16A C15A 123.5(10)
C17A C16A H16A 118.2
C15A C16A H16A 118.2
C16A C17A C27 124(2)
C16A C17A C18A 116.6(7)
C27 C17A C18A 119(2)
C19A C18A C17A 119.3(9)
C19A C18A H18A 120.3
C17A C18A H18A 120.3
C18A C19A C20A 120.5(7)
C18A C19A H19A 119.7
C20A C19A H19A 119.7
C15A C20A C19A 117.5(7)
C15A C20A C21A 121.7(10)
C19A C20A C21A 120.8(10)
C22A C21A C26A 116.3(8)
C22A C21A C20A 121.6(10)
C26A C21A C20A 122.0(9)
C23A C22A C21A 121.3(10)
C23A C22A H22A 119.3
C21A C22A H22A 119.3
C24A C23A C22A 122.1(10)
C24A C23A H23A 118.9
C22A C23A H23A 118.9
C23A C24A C25A 117.0(8)
C23A C24A C28A 121.1(9)
C25A C24A C28A 121.9(9)
C26A C25A C24A 121.7(7)
C26A C25A H25A 119.1
C24A C25A H25A 119.1
C25A C26A C21A 121.4(7)
C25A C26A H26A 119.3
C21A C26A H26A 119.3
C29A C28A C24A 112.6(7)
C29A C28A H28A 109.1
C24A C28A H28A 109.1
C29A C28A H28B 109.1
C24A C28A H28B 109.1
H28A C28A H28B 107.8
C28A C29A C30A 114.6(6)
C28A C29A H29A 108.6
C30A C29A H29A 108.6
C28A C29A H29B 108.6
C30A C29A H29B 108.6
H29A C29A H29B 107.6
C31A C30A C29A 115.0(6)
C31A C30A H30A 108.5
C29A C30A H30A 108.5
C31A C30A H30B 108.5
C29A C30A H30B 108.5
H30A C30A H30B 107.5
C30A C31A C32A 111.4(7)
C30A C31A H31A 109.3
C32A C31A H31A 109.3
C30A C31A H31B 109.3
C32A C31A H31B 109.3
H31A C31A H31B 108.0
C31A C32A H32A 109.5
C31A C32A H32B 109.5
H32A C32A H32B 109.5
C31A C32A H32C 109.5
H32A C32A H32C 109.5
H32B C32A H32C 109.5
C20B C15B C16B 121.7(7)
C20B C15B H15B 119.1
C16B C15B H15B 119.1
C17B C16B C15B 119.3(9)
C17B C16B H16B 120.3
C15B C16B H16B 120.3
C16B C17B C27 121.8(19)
C16B C17B C18B 122.6(8)
C27 C17B C18B 115(2)
C19B C18B C17B 116.9(8)
C19B C18B H18B 121.6
C17B C18B H18B 121.6
C18B C19B C20B 120.6(7)
C18B C19B H19B 119.7
C20B C19B H19B 119.7
C15B C20B C19B 118.5(7)
C15B C20B C21B 121.8(11)
C19B C20B C21B 119.7(11)
C22B C21B C26B 117.4(7)
C22B C21B C20B 121.1(10)
C26B C21B C20B 121.4(10)
C23B C22B C21B 121.5(8)
C23B C22B H22B 119.3
C21B C22B H22B 119.3
C24B C23B C22B 120.7(9)
C24B C23B H23B 119.7
C22B C23B H23B 119.7
C23B C24B C25B 118.9(8)
C23B C24B C28B 120.2(8)
C25B C24B C28B 120.9(7)
C26B C25B C24B 120.4(7)
C26B C25B H25B 119.8
C24B C25B H25B 119.8
C25B C26B C21B 121.2(7)
C25B C26B H26B 119.4
C21B C26B H26B 119.4
C29B C28B C24B 118.8(7)
C29B C28B H28C 107.6
C24B C28B H28C 107.6
C29B C28B H28D 107.6
C24B C28B H28D 107.6
H28C C28B H28D 107.1
C28B C29B C30B 112.0(6)
C28B C29B H29C 109.2
C30B C29B H29C 109.2
C28B C29B H29D 109.2
C30B C29B H29D 109.2
H29C C29B H29D 107.9
C31B C30B C29B 113.7(6)
C31B C30B H30C 108.8
C29B C30B H30C 108.8
C31B C30B H30D 108.8
C29B C30B H30D 108.8
H30C C30B H30D 107.7
C30B C31B C32B 112.5(6)
C30B C31B H31C 109.1
C32B C31B H31C 109.1
C30B C31B H31D 109.1
C32B C31B H31D 109.1
H31C C31B H31D 107.8
C31B C32B H32D 109.5
C31B C32B H32E 109.5
H32D C32B H32E 109.5
C31B C32B H32F 109.5
H32D C32B H32F 109.5
H32E C32B H32F 109.5

loop_
_geom_bond_atom_site_label_1
_geom_bond_atom_site_label_2
_geom_bond_distance
I1 C3B 2.066(6)
I1 C3A 2.077(6)
F1A C1A 1.349(7)
F2A C2A 1.347(7)
F3A C5A 1.354(7)
F4A C4A 1.338(7)
N1A N2A 1.215(7)
N1A C6A 1.426(7)
N2A C7A 1.416(7)
N3A C10A 1.364(6)
N3A C13A 1.438(11)
N3A C14A 1.463(12)
C1A C2A 1.372(7)
C1A C6A 1.377(8)
C2A C3A 1.383(7)
C3A C4A 1.390(7)
C4A C5A 1.384(8)
C5A C6A 1.360(9)
C7A C12A 1.381(9)
C7A C8A 1.393(9)
C8A C9A 1.376(8)
C8A H8A 0.9500
C9A C10A 1.423(11)
C9A H9A 0.9500
C10A C11A 1.415(11)
C11A C12A 1.367(8)
C11A H11A 0.9500
C12A H12A 0.9500
C13A H13A 0.9800
C13A H13B 0.9800
C13A H13C 0.9800
C14A H14A 0.9800
C14A H14B 0.9800
C14A H14C 0.9800
F1B C1B 1.348(7)
F2B C2B 1.350(7)
F3B C5B 1.347(7)
F4B C4B 1.336(7)
N1B N2B 1.211(7)
N1B C6B 1.437(8)
N2B C7B 1.444(7)
N3B C10B 1.364(6)
N3B C13B 1.440(11)
N3B C14B 1.462(11)
C1B C6B 1.366(9)
C1B C2B 1.382(7)
C2B C3B 1.377(7)
C3B C4B 1.389(7)
C4B C5B 1.364(8)
C5B C6B 1.367(9)
C7B C12B 1.372(9)
C7B C8B 1.404(9)
C8B C9B 1.365(8)
C8B H8B 0.9500
C9B C10B 1.423(11)
C9B H9B 0.9500
C10B C11B 1.413(10)
C11B C12B 1.379(9)
C11B H11B 0.9500
C12B H12B 0.9500
C13B H13D 0.9800
C13B H13E 0.9800
C13B H13F 0.9800
C14B H14D 0.9800
C14B H14E 0.9800
C14B H14F 0.9800
N4 C27 1.141(5)
C27 C17B 1.427(9)
C27 C17A 1.468(9)
C15A C16A 1.375(9)
C15A C20A 1.379(14)
C15A H15A 0.9500
C16A C17A 1.32(3)
C16A H16A 0.9500
C17A C18A 1.49(3)
C18A C19A 1.388(8)
C18A H18A 0.9500
C19A C20A 1.420(15)
C19A H19A 0.9500
C20A C21A 1.485(9)
C21A C22A 1.398(11)
C21A C26A 1.406(10)
C22A C23A 1.385(11)
C22A H22A 0.9500
C23A C24A 1.378(12)
C23A H23A 0.9500
C24A C25A 1.391(11)
C24A C28A 1.526(10)
C25A C26A 1.380(9)
C25A H25A 0.9500
C26A H26A 0.9500
C28A C29A 1.493(5)
C28A H28A 0.9900
C28A H28B 0.9900
C29A C30A 1.496(5)
C29A H29A 0.9900
C29A H29B 0.9900
C30A C31A 1.494(5)
C30A H30A 0.9900
C30A H30B 0.9900
C31A C32A 1.506(5)
C31A H31A 0.9900
C31A H31B 0.9900
C32A H32A 0.9800
C32A H32B 0.9800
C32A H32C 0.9800
C15B C20B 1.385(15)
C15B C16B 1.389(9)
C15B H15B 0.9500
C16B C17B 1.30(3)
C16B H16B 0.9500
C17B C18B 1.46(3)
C18B C19B 1.379(9)
C18B H18B 0.9500
C19B C20B 1.410(15)
C19B H19B 0.9500
C20B C21B 1.483(9)
C21B C22B 1.398(10)
C21B C26B 1.400(11)
C22B C23B 1.386(10)
C22B H22B 0.9500
C23B C24B 1.374(11)
C23B H23B 0.9500
C24B C25B 1.405(10)
C24B C28B 1.504(9)
C25B C26B 1.382(9)
C25B H25B 0.9500
C26B H26B 0.9500
C28B C29B 1.495(5)
C28B H28C 0.9900
C28B H28D 0.9900
C29B C30B 1.501(5)
C29B H29C 0.9900
C29B H29D 0.9900
C30B C31B 1.492(5)
C30B H30C 0.9900
C30B H30D 0.9900
C31B C32B 1.502(5)
C31B H31C 0.9900
C31B H31D 0.9900
C32B H32D 0.9800
C32B H32E 0.9800
C32B H32F 0.9800

loop_
_geom_torsion_atom_site_label_1
_geom_torsion_atom_site_label_2
_geom_torsion_atom_site_label_3
_geom_torsion_atom_site_label_4
_geom_torsion
C6A N1A N2A C7A -177.6(8)
F1A C1A C2A F2A 1(3)
C6A C1A C2A F2A 176.6(17)
F1A C1A C2A C3A -179(2)
C6A C1A C2A C3A -3(3)
F2A C2A C3A C4A -180(2)
C1A C2A C3A C4A 0(4)
F2A C2A C3A I1 2(3)
C1A C2A C3A I1 -178.5(18)
C3B I1 C3A C2A 176(27)
C3B I1 C3A C4A -2(22)
C2A C3A C4A F4A -180(2)
I1 C3A C4A F4A -2(3)
C2A C3A C4A C5A 1(4)
I1 C3A C4A C5A 179.7(17)
F4A C4A C5A F3A 1(2)
C3A C4A C5A F3A 180(2)
F4A C4A C5A C6A -178.4(16)
C3A C4A C5A C6A 0(3)
F3A C5A C6A C1A 177.6(13)
C4A C5A C6A C1A -3.0(19)
F3A C5A C6A N1A 7.9(19)
C4A C5A C6A N1A -172.7(13)
F1A C1A C6A C5A -179.9(13)
C2A C1A C6A C5A 4(2)
F1A C1A C6A N1A -10.3(19)
C2A C1A C6A N1A 173.8(15)
N2A N1A C6A C5A -39.4(15)
N2A N1A C6A C1A 151.6(11)
N1A N2A C7A C12A 168.6(8)
N1A N2A C7A C8A -8.3(13)
C12A C7A C8A C9A 4.0(13)
N2A C7A C8A C9A -179.2(8)
C7A C8A C9A C10A -1.4(13)
C13A N3A C10A C11A -175.9(12)
C14A N3A C10A C11A -5.3(16)
C13A N3A C10A C9A 4.7(17)
C14A N3A C10A C9A 175.3(11)
C8A C9A C10A N3A 178.3(9)
C8A C9A C10A C11A -1.1(15)
N3A C10A C11A C12A -178.3(9)
C9A C10A C11A C12A 1.0(15)
C10A C11A C12A C7A 1.5(12)
C8A C7A C12A C11A -4.1(13)
N2A C7A C12A C11A 179.0(7)
C6B N1B N2B C7B -174.1(8)
F1B C1B C2B F2B 1(3)
C6B C1B C2B F2B -174.1(17)
F1B C1B C2B C3B 178(2)
C6B C1B C2B C3B 3(3)
F2B C2B C3B C4B 175(2)
C1B C2B C3B C4B -2(4)
F2B C2B C3B I1 -5(4)
C1B C2B C3B I1 177.7(19)
C3A I1 C3B C2B -5(23)
C3A I1 C3B C4B 174(27)
C2B C3B C4B F4B 179(2)
I1 C3B C4B F4B 0(3)
C2B C3B C4B C5B 0(4)
I1 C3B C4B C5B -179.7(17)
F4B C4B C5B F3B 4(2)
C3B C4B C5B F3B -176(2)
F4B C4B C5B C6B -178.5(17)
C3B C4B C5B C6B 1(3)
F1B C1B C6B C5B -176.7(13)
C2B C1B C6B C5B -2(2)
F1B C1B C6B N1B 1(2)
C2B C1B C6B N1B 175.6(15)
F3B C5B C6B C1B 177.7(13)
C4B C5B C6B C1B 0(2)
F3B C5B C6B N1B -0.4(17)
C4B C5B C6B N1B -178.1(13)
N2B N1B C6B C1B 31.0(16)
N2B N1B C6B C5B -151.2(10)
N1B N2B C7B C12B -4.7(15)
N1B N2B C7B C8B 172.5(8)
C12B C7B C8B C9B -1.8(14)
N2B C7B C8B C9B -179.5(7)
C7B C8B C9B C10B 3.2(14)
C13B N3B C10B C11B -173.6(13)
C14B N3B C10B C11B 11(2)
C13B N3B C10B C9B 2.0(19)
C14B N3B C10B C9B -173.4(12)
C8B C9B C10B N3B -179.6(11)
C8B C9B C10B C11B -3.7(16)
N3B C10B C11B C12B 178.7(12)
C9B C10B C11B C12B 3.0(17)
C8B C7B C12B C11B 1.1(15)
N2B C7B C12B C11B 178.2(9)
C10B C11B C12B C7B -1.8(15)
C20A C15A C16A C17A 4(2)
C15A C16A C17A C27 179.1(16)
C15A C16A C17A C18A -8(3)
N4 C27 C17A C16A -78(12)
C17B C27 C17A C16A 100(28)
N4 C27 C17A C18A 109(15)
C17B C27 C17A C18A -73(31)
C16A C17A C18A C19A 8(3)
C27 C17A C18A C19A -178.8(14)
C17A C18A C19A C20A -3.8(17)
C16A C15A C20A C19A 0.8(17)
C16A C15A C20A C21A 178.5(10)
C18A C19A C20A C15A -0.5(17)
C18A C19A C20A C21A -178.2(10)
C15A C20A C21A C22A 24.8(19)
C19A C20A C21A C22A -157.7(13)
C15A C20A C21A C26A -158.5(12)
C19A C20A C21A C26A 19.1(18)
C26A C21A C22A C23A 3.8(16)
C20A C21A C22A C23A -179.3(10)
C21A C22A C23A C24A -1.9(17)
C22A C23A C24A C25A -1.4(17)
C22A C23A C24A C28A 178.0(9)
C23A C24A C25A C26A 2.6(15)
C28A C24A C25A C26A -176.8(8)
C24A C25A C26A C21A -0.6(13)
C22A C21A C26A C25A -2.6(15)
C20A C21A C26A C25A -179.5(9)
C23A C24A C28A C29A -107.6(14)
C25A C24A C28A C29A 71.8(15)
C24A C28A C29A C30A 166.3(9)
C28A C29A C30A C31A 54.6(15)
C29A C30A C31A C32A 172.9(10)
C20B C15B C16B C17B -4(2)
C15B C16B C17B C27 177.4(18)
C15B C16B C17B C18B 7(3)
N4 C27 C17B C16B -147(95)
C17A C27 C17B C16B -166(32)
N4 C27 C17B C18B 24(99)
C17A C27 C17B C18B 5(27)
C16B C17B C18B C19B -7(3)
C27 C17B C18B C19B -177.6(14)
C17B C18B C19B C20B 2.6(18)
C16B C15B C20B C19B -0.4(17)
C16B C15B C20B C21B -177.9(9)
C18B C19B C20B C15B 0.7(16)
C18B C19B C20B C21B 178.2(9)
C15B C20B C21B C22B 153.9(13)
C19B C20B C21B C22B -23.6(17)
C15B C20B C21B C26B -26.2(17)
C19B C20B C21B C26B 156.3(12)
C26B C21B C22B C23B 1.4(16)
C20B C21B C22B C23B -178.7(10)
C21B C22B C23B C24B -0.3(17)
C22B C23B C24B C25B -1.0(16)
C22B C23B C24B C28B 176.6(9)
C23B C24B C25B C26B 1.2(15)
C28B C24B C25B C26B -176.4(8)
C24B C25B C26B C21B -0.1(14)
C22B C21B C26B C25B -1.2(15)
C20B C21B C26B C25B 179.0(9)
C23B C24B C28B C29B 149.9(12)
C25B C24B C28B C29B -32.6(15)
C24B C28B C29B C30B 179.1(10)
C28B C29B C30B C31B -162.2(13)
C29B C30B C31B C32B -173.3(12)
